data_4027456
loop_
_publ_author_name
'Evans O. Onyango'
'Peter A. Jacobi'

_publ_section_title
;
 Synthetic Studies on Furanosteroids: Construction of the Viridin Core
 Structure via Diels-Alder/retro-Diels-Alder and Vinylogous Mukaiyama
 Aldol-Type Reaction
;
_journal_name_full 'Journal of Organic Chemistry'
_journal_page_first 7411
_journal_page_last 7427
_journal_paper_doi 10.1021/jo301232w
_journal_volume 77
_journal_year 2012
_chemical_formula_moiety 'C19 H18 O3'
_chemical_formula_sum 'C19 H18 O3'
_chemical_formula_weight 294.33
_space_group_IT_number 14
_symmetry_cell_setting monoclinic
_symmetry_Int_Tables_number 14
_symmetry_space_group_name_Hall '-P 2ybc'
_symmetry_space_group_name_H-M 'P 1 21/c 1'
_atom_sites_solution_hydrogens geom
_atom_sites_solution_primary direct
_atom_sites_solution_secondary difmap
_audit_creation_method SHELXL-97
_cell_angle_alpha 90.00
_cell_angle_beta 115.6220(10)
_cell_angle_gamma 90.00
_cell_formula_units_Z 4
_cell_length_a 7.49880(10)
_cell_length_b 25.1729(4)
_cell_length_c 8.50030(10)
_cell_measurement_reflns_used 9369
_cell_measurement_temperature 173(2)
_cell_measurement_theta_max 67.25
_cell_measurement_theta_min 3.51
_cell_volume 1446.79(4)
_computing_cell_refinement 'APEX2 (BRUKER, V2010.11-3, 2010)'
_computing_data_collection 'COSMO (BRUKER, V1.61, 2009)'
_computing_data_reduction 'SAINT (BRUKER, V7.68A, 2010)'
_computing_molecular_graphics 'SHELXTL (Sheldrick, Acta Cryst. A64 2008, 112-122)'
_computing_publication_material 'SHELXTL (Sheldrick, Acta Cryst. A64 2008, 112-122)'
_computing_structure_refinement 'SHELXL (Sheldrick, Acta Cryst. A64 2008, 112-122)'
_computing_structure_solution 'SHELXS (Sheldrick, Acta Cryst. A64 2008, 112-122)'
_diffrn_ambient_temperature 173(2)
_diffrn_detector_area_resol_mean 836.6
_diffrn_measured_fraction_theta_full 0.984
_diffrn_measured_fraction_theta_max 0.984
_diffrn_measurement_device_type 'Bruker APEX-II CCD'
_diffrn_measurement_method '\w,and/f 0.5 deg'
_diffrn_radiation_monochromator graphite
_diffrn_radiation_probe x-ray
_diffrn_radiation_type CuK\a
_diffrn_radiation_wavelength 1.54178
_diffrn_reflns_av_R_equivalents 0.0247
_diffrn_reflns_av_sigmaI/netI 0.0185
_diffrn_reflns_limit_h_max 8
_diffrn_reflns_limit_h_min -8
_diffrn_reflns_limit_k_max 30
_diffrn_reflns_limit_k_min -30
_diffrn_reflns_limit_l_max 10
_diffrn_reflns_limit_l_min -10
_diffrn_reflns_number 13497
_diffrn_reflns_theta_full 67.74
_diffrn_reflns_theta_max 67.74
_diffrn_reflns_theta_min 3.51
_diffrn_source 'fine-focus sealed tube'
_exptl_absorpt_coefficient_mu 0.728
_exptl_absorpt_correction_T_max 0.9604
_exptl_absorpt_correction_T_min 0.8826
_exptl_absorpt_correction_type multi-scan
_exptl_absorpt_process_details SADABS
_exptl_crystal_colour yellow
_exptl_crystal_density_diffrn 1.351
_exptl_crystal_description chunk
_exptl_crystal_F_000 624
_exptl_crystal_recrystallization_method CH2Cl2/Hexanes
_exptl_crystal_size_max 0.18
_exptl_crystal_size_mid 0.17
_exptl_crystal_size_min 0.06
_refine_diff_density_max 0.296
_refine_diff_density_min -0.201
_refine_diff_density_rms 0.037
_refine_ls_extinction_method none
_refine_ls_goodness_of_fit_ref 1.067
_refine_ls_hydrogen_treatment constr
_refine_ls_matrix_type full
_refine_ls_number_parameters 201
_refine_ls_number_reflns 2580
_refine_ls_number_restraints 0
_refine_ls_restrained_S_all 1.067
_refine_ls_R_factor_all 0.0402
_refine_ls_R_factor_gt 0.0369
_refine_ls_shift/su_max 0.001
_refine_ls_shift/su_mean 0.000
_refine_ls_structure_factor_coef Fsqd
_refine_ls_weighting_details 'calc w=1/[\s^2^(Fo^2^)+(0.0446P)^2^+0.6169P] where P=(Fo^2^+2Fc^2^)/3'
_refine_ls_weighting_scheme calc
_refine_ls_wR_factor_gt 0.0957
_refine_ls_wR_factor_ref 0.0983
_reflns_number_gt 2375
_reflns_number_total 2580
_reflns_threshold_expression >2sigma(I)
_cod_data_source_file jo301232w_si_002.cif
_cod_data_source_block pj312
_cod_original_cell_volume 1446.79(3)
_cod_original_sg_symbol_H-M 'P 21/c'
_cod_database_code 4027456
_contact_crystallographer_name 'Richard Staples'
_contact_crystallographer_email staples@chemistry.msu.com

loop_
_symmetry_equiv_pos_as_xyz
'x, y, z'
'-x, y+1/2, -z+1/2'
'-x, -y, -z'
'x, -y-1/2, z-1/2'

loop_
_atom_site_label
_atom_site_type_symbol
_atom_site_fract_x
_atom_site_fract_y
_atom_site_fract_z
_atom_site_U_iso_or_equiv
_atom_site_adp_type
_atom_site_occupancy
_atom_site_symmetry_multiplicity
_atom_site_calc_flag
_atom_site_refinement_flags
O1 O 0.70403(15) 0.65256(4) 0.45047(12) 0.0326(3) Uani 1 1 d .
O2 O 0.38194(16) 0.59882(5) 0.47912(13) 0.0378(3) Uani 1 1 d .
O3 O 0.25702(15) 0.65598(5) -0.30867(12) 0.0353(3) Uani 1 1 d .
H3 H 0.2934 0.6398 -0.3762 0.053 Uiso 1 1 calc R
C1 C 0.5157(2) 0.64739(6) 0.31981(17) 0.0269(3) Uani 1 1 d .
C2 C 0.3649(2) 0.61661(6) 0.33804(17) 0.0263(3) Uani 1 1 d .
C3 C 0.1905(2) 0.60570(5) 0.16855(17) 0.0236(3) Uani 1 1 d .
C4 C 0.0367(2) 0.57309(5) 0.16672(18) 0.0261(3) Uani 1 1 d .
C5 C 0.0145(2) 0.54613(6) 0.3170(2) 0.0335(3) Uani 1 1 d .
H5A H 0.0392 0.5714 0.4134 0.040 Uiso 1 1 calc R
H5B H 0.1066 0.5158 0.3622 0.040 Uiso 1 1 calc R
C6 C -0.2022(3) 0.52718(7) 0.2344(2) 0.0418(4) Uani 1 1 d .
H6A H -0.2137 0.4922 0.2825 0.050 Uiso 1 1 calc R
H6B H -0.2874 0.5530 0.2579 0.050 Uiso 1 1 calc R
C7 C -0.2634(2) 0.52296(6) 0.0383(2) 0.0343(4) Uani 1 1 d .
H7A H -0.2480 0.4862 0.0049 0.041 Uiso 1 1 calc R
H7B H -0.4023 0.5343 -0.0297 0.041 Uiso 1 1 calc R
C8 C -0.1229(2) 0.56017(6) 0.00998(19) 0.0285(3) Uani 1 1 d .
C9 C -0.1369(2) 0.58045(6) -0.14647(19) 0.0301(3) Uani 1 1 d .
H9 H -0.2468 0.5717 -0.2530 0.036 Uiso 1 1 calc R
C10 C 0.0111(2) 0.61367(6) -0.14616(18) 0.0275(3) Uani 1 1 d .
H10 H -0.0010 0.6281 -0.2535 0.033 Uiso 1 1 calc R
C11 C 0.1768(2) 0.62641(5) 0.00698(17) 0.0224(3) Uani 1 1 d .
C12 C 0.3267(2) 0.66651(5) -0.00202(17) 0.0224(3) Uani 1 1 d .
C13 C 0.4110(2) 0.65452(6) -0.13605(17) 0.0259(3) Uani 1 1 d .
H13 H 0.4709 0.6182 -0.1127 0.031 Uiso 1 1 calc R
C14 C 0.5710(2) 0.69509(6) -0.12361(19) 0.0318(3) Uani 1 1 d .
H14A H 0.6206 0.6851 -0.2101 0.038 Uiso 1 1 calc R
H14B H 0.5072 0.7303 -0.1581 0.038 Uiso 1 1 calc R
C15 C 0.7498(2) 0.70090(6) 0.0551(2) 0.0329(3) Uani 1 1 d .
H15A H 0.8604 0.6789 0.0575 0.039 Uiso 1 1 calc R
H15B H 0.7938 0.7384 0.0729 0.039 Uiso 1 1 calc R
C16 C 0.6992(2) 0.68398(5) 0.19980(18) 0.0267(3) Uani 1 1 d .
C17 C 0.5062(2) 0.66700(5) 0.16822(17) 0.0237(3) Uani 1 1 d .
C18 C 0.8119(2) 0.67459(6) 0.37195(19) 0.0314(3) Uani 1 1 d .
H18 H 0.9492 0.6824 0.4309 0.038 Uiso 1 1 calc R
C19 C 0.2258(2) 0.72184(5) -0.03732(19) 0.0291(3) Uani 1 1 d .
H19A H 0.1748 0.7289 0.0492 0.044 Uiso 1 1 calc R
H19B H 0.1162 0.7224 -0.1546 0.044 Uiso 1 1 calc R
H19C H 0.3225 0.7492 -0.0288 0.044 Uiso 1 1 calc R

loop_
_atom_site_aniso_label
_atom_site_aniso_U_11
_atom_site_aniso_U_22
_atom_site_aniso_U_33
_atom_site_aniso_U_23
_atom_site_aniso_U_13
_atom_site_aniso_U_12
O1 0.0262(5) 0.0419(6) 0.0217(5) -0.0014(4) 0.0027(4) -0.0021(4)
O2 0.0384(6) 0.0551(7) 0.0200(5) 0.0040(4) 0.0126(5) -0.0001(5)
O3 0.0307(6) 0.0542(7) 0.0194(5) -0.0010(4) 0.0094(4) 0.0000(5)
C1 0.0223(7) 0.0338(7) 0.0188(6) -0.0029(5) 0.0033(5) 0.0012(6)
C2 0.0282(7) 0.0311(7) 0.0199(7) -0.0007(5) 0.0106(6) 0.0045(6)
C3 0.0238(7) 0.0258(7) 0.0215(7) 0.0001(5) 0.0101(6) 0.0026(5)
C4 0.0270(7) 0.0259(7) 0.0271(7) 0.0019(5) 0.0133(6) 0.0038(5)
C5 0.0376(9) 0.0352(8) 0.0333(8) 0.0051(6) 0.0207(7) -0.0003(6)
C6 0.0425(10) 0.0428(9) 0.0481(10) 0.0023(7) 0.0271(8) -0.0077(7)
C7 0.0290(8) 0.0302(7) 0.0443(9) 0.0039(6) 0.0164(7) -0.0020(6)
C8 0.0256(7) 0.0261(7) 0.0342(8) 0.0010(6) 0.0132(6) 0.0010(5)
C9 0.0240(7) 0.0335(7) 0.0268(7) -0.0010(6) 0.0052(6) -0.0025(6)
C10 0.0262(7) 0.0319(7) 0.0214(7) 0.0031(5) 0.0075(6) 0.0000(6)
C11 0.0213(7) 0.0240(7) 0.0207(6) 0.0004(5) 0.0078(5) 0.0032(5)
C12 0.0207(7) 0.0246(7) 0.0199(6) 0.0012(5) 0.0071(5) 0.0020(5)
C13 0.0243(7) 0.0312(7) 0.0213(7) 0.0022(5) 0.0089(6) 0.0030(6)
C14 0.0282(8) 0.0387(8) 0.0305(8) 0.0076(6) 0.0145(6) 0.0022(6)
C15 0.0252(8) 0.0345(8) 0.0372(8) 0.0039(6) 0.0117(7) -0.0031(6)
C16 0.0231(7) 0.0239(7) 0.0301(7) -0.0013(5) 0.0085(6) 0.0005(5)
C17 0.0232(7) 0.0230(6) 0.0223(7) -0.0018(5) 0.0073(6) 0.0023(5)
C18 0.0226(7) 0.0331(8) 0.0320(8) -0.0026(6) 0.0058(6) -0.0018(6)
C19 0.0270(7) 0.0271(7) 0.0300(7) 0.0017(6) 0.0094(6) 0.0038(6)

loop_
_atom_type_symbol
_atom_type_description
_atom_type_scat_dispersion_real
_atom_type_scat_dispersion_imag
_atom_type_scat_source
C C 0.0181 0.0091 'International Tables Vol C Tables 4.2.6.8 and 6.1.1.4'
H H 0.0000 0.0000 'International Tables Vol C Tables 4.2.6.8 and 6.1.1.4'
O O 0.0492 0.0322 'International Tables Vol C Tables 4.2.6.8 and 6.1.1.4'

loop_
_geom_angle_atom_site_label_1
_geom_angle_atom_site_label_2
_geom_angle_atom_site_label_3
_geom_angle
C18 O1 C1 105.18(11)
C13 O3 H3 109.5
C17 C1 O1 110.34(12)
C17 C1 C2 125.54(13)
O1 C1 C2 123.16(12)
O2 C2 C1 123.11(13)
O2 C2 C3 123.38(13)
C1 C2 C3 113.43(12)
C4 C3 C11 118.86(12)
C4 C3 C2 119.23(12)
C11 C3 C2 121.90(12)
C8 C4 C3 120.50(13)
C8 C4 C5 109.84(13)
C3 C4 C5 129.64(13)
C4 C5 C6 103.47(12)
C4 C5 H5A 111.1
C6 C5 H5A 111.1
C4 C5 H5B 111.1
C6 C5 H5B 111.1
H5A C5 H5B 109.0
C7 C6 C5 106.16(12)
C7 C6 H6A 110.5
C5 C6 H6A 110.5
C7 C6 H6B 110.5
C5 C6 H6B 110.5
H6A C6 H6B 108.7
C8 C7 C6 103.31(12)
C8 C7 H7A 111.1
C6 C7 H7A 111.1
C8 C7 H7B 111.1
C6 C7 H7B 111.1
H7A C7 H7B 109.1
C9 C8 C4 120.68(13)
C9 C8 C7 127.95(14)
C4 C8 C7 111.37(13)
C8 C9 C10 119.42(13)
C8 C9 H9 120.3
C10 C9 H9 120.3
C9 C10 C11 121.97(13)
C9 C10 H10 119.0
C11 C10 H10 119.0
C10 C11 C3 118.52(13)
C10 C11 C12 118.72(12)
C3 C11 C12 122.46(12)
C17 C12 C11 109.27(11)
C17 C12 C19 109.92(11)
C11 C12 C19 107.06(11)
C17 C12 C13 103.30(11)
C11 C12 C13 116.58(11)
C19 C12 C13 110.61(11)
O3 C13 C14 108.29(11)
O3 C13 C12 110.18(11)
C14 C13 C12 111.84(11)
O3 C13 H13 108.8
C14 C13 H13 108.8
C12 C13 H13 108.8
C15 C14 C13 116.75(12)
C15 C14 H14A 108.1
C13 C14 H14A 108.1
C15 C14 H14B 108.1
C13 C14 H14B 108.1
H14A C14 H14B 107.3
C16 C15 C14 111.23(12)
C16 C15 H15A 109.4
C14 C15 H15A 109.4
C16 C15 H15B 109.4
C14 C15 H15B 109.4
H15A C15 H15B 108.0
C18 C16 C17 105.08(13)
C18 C16 C15 132.41(13)
C17 C16 C15 122.03(13)
C1 C17 C16 107.49(12)
C1 C17 C12 125.10(13)
C16 C17 C12 127.26(12)
C16 C18 O1 111.86(13)
C16 C18 H18 124.1
O1 C18 H18 124.1
C12 C19 H19A 109.5
C12 C19 H19B 109.5
H19A C19 H19B 109.5
C12 C19 H19C 109.5
H19A C19 H19C 109.5
H19B C19 H19C 109.5

loop_
_geom_bond_atom_site_label_1
_geom_bond_atom_site_label_2
_geom_bond_distance
O1 C18 1.3692(18)
O1 C1 1.3740(17)
O2 C2 1.2339(17)
O3 C13 1.4222(17)
O3 H3 0.8400
C1 C17 1.353(2)
C1 C2 1.434(2)
C2 C3 1.4938(19)
C3 C4 1.410(2)
C3 C11 1.4306(18)
C4 C8 1.391(2)
C4 C5 1.5180(19)
C5 C6 1.541(2)
C5 H5A 0.9900
C5 H5B 0.9900
C6 C7 1.529(2)
C6 H6A 0.9900
C6 H6B 0.9900
C7 C8 1.505(2)
C7 H7A 0.9900
C7 H7B 0.9900
C8 C9 1.385(2)
C9 C10 1.389(2)
C9 H9 0.9500
C10 C11 1.3939(19)
C10 H10 0.9500
C11 C12 1.5367(19)
C12 C17 1.4908(18)
C12 C19 1.5510(18)
C12 C13 1.5534(19)
C13 C14 1.544(2)
C13 H13 1.0000
C14 C15 1.538(2)
C14 H14A 0.9900
C14 H14B 0.9900
C15 C16 1.497(2)
C15 H15A 0.9900
C15 H15B 0.9900
C16 C18 1.357(2)
C16 C17 1.419(2)
C18 H18 0.9500
C19 H19A 0.9800
C19 H19B 0.9800
C19 H19C 0.9800

loop_
_geom_hbond_atom_site_label_D
_geom_hbond_atom_site_label_H
_geom_hbond_atom_site_label_A
_geom_hbond_distance_DH
_geom_hbond_distance_HA
_geom_hbond_distance_DA
_geom_hbond_angle_DHA
_geom_hbond_site_symmetry_A
O3 H3 O2 0.84 1.93 2.7683(15) 176.4 1_554

loop_
_geom_torsion_atom_site_label_1
_geom_torsion_atom_site_label_2
_geom_torsion_atom_site_label_3
_geom_torsion_atom_site_label_4
_geom_torsion
C18 O1 C1 C17 -1.93(15)
C18 O1 C1 C2 167.41(13)
C17 C1 C2 O2 178.74(14)
O1 C1 C2 O2 11.0(2)
C17 C1 C2 C3 2.0(2)
O1 C1 C2 C3 -165.75(12)
O2 C2 C3 C4 -0.6(2)
C1 C2 C3 C4 176.19(12)
O2 C2 C3 C11 -179.15(13)
C1 C2 C3 C11 -2.37(18)
C11 C3 C4 C8 1.7(2)
C2 C3 C4 C8 -176.90(12)
C11 C3 C4 C5 179.78(13)
C2 C3 C4 C5 1.2(2)
C8 C4 C5 C6 -13.62(16)
C3 C4 C5 C6 168.14(14)
C4 C5 C6 C7 22.88(16)
C5 C6 C7 C8 -23.48(16)
C3 C4 C8 C9 -2.1(2)
C5 C4 C8 C9 179.46(13)
C3 C4 C8 C7 177.19(12)
C5 C4 C8 C7 -1.24(17)
C6 C7 C8 C9 -165.11(15)
C6 C7 C8 C4 15.66(17)
C4 C8 C9 C10 0.5(2)
C7 C8 C9 C10 -178.67(14)
C8 C9 C10 C11 1.5(2)
C9 C10 C11 C3 -1.9(2)
C9 C10 C11 C12 -175.78(13)
C4 C3 C11 C10 0.25(19)
C2 C3 C11 C10 178.82(12)
C4 C3 C11 C12 173.92(12)
C2 C3 C11 C12 -7.52(19)
C10 C11 C12 C17 -170.38(12)
C3 C11 C12 C17 15.97(17)
C10 C11 C12 C19 70.61(15)
C3 C11 C12 C19 -103.04(14)
C10 C11 C12 C13 -53.81(17)
C3 C11 C12 C13 132.54(13)
C17 C12 C13 O3 -176.40(11)
C11 C12 C13 O3 63.77(15)
C19 C12 C13 O3 -58.82(15)
C17 C12 C13 C14 -55.90(14)
C11 C12 C13 C14 -175.73(11)
C19 C12 C13 C14 61.68(15)
O3 C13 C14 C15 178.48(12)
C12 C13 C14 C15 56.89(17)
C13 C14 C15 C16 -24.02(18)
C14 C15 C16 C18 168.63(15)
C14 C15 C16 C17 -2.14(19)
O1 C1 C17 C16 2.26(16)
C2 C1 C17 C16 -166.78(13)
O1 C1 C17 C12 178.08(12)
C2 C1 C17 C12 9.0(2)
C18 C16 C17 C1 -1.64(15)
C15 C16 C17 C1 171.31(13)
C18 C16 C17 C12 -177.35(13)
C15 C16 C17 C12 -4.4(2)
C11 C12 C17 C1 -17.00(18)
C19 C12 C17 C1 100.21(15)
C13 C12 C17 C1 -141.73(14)
C11 C12 C17 C16 157.99(13)
C19 C12 C17 C16 -84.79(16)
C13 C12 C17 C16 33.27(17)
C17 C16 C18 O1 0.46(16)
C15 C16 C18 O1 -171.43(14)
C1 O1 C18 C16 0.86(16)
